data_2102999
loop_
_publ_author_name
'Prinz, Sebastian'
'Sparta, Karine M.'
'Roth, Georg'

_publ_section_title
;
 Temperature dependence of the <i>A</i>V~3~O~7~ (<i>A</i> = Ca, Sr)
 structure
;
_journal_coeditor_code BM5051
_journal_issue 6
_journal_name_full 'Acta Crystallographica Section B'
_journal_page_first 836
_journal_page_last 842
_journal_paper_doi 10.1107/S0108768107050550
_journal_volume 63
_journal_year 2007
_chemical_formula_moiety 'O7 V3, Ca'
_chemical_formula_sum 'Ca O7 V3'
_chemical_formula_weight 304.90
_chemical_name_systematic
;
 ?
;
_space_group_IT_number 62
_symmetry_cell_setting orthorhombic
_symmetry_space_group_name_Hall '-P 2ac 2n'
_symmetry_space_group_name_H-M 'P n m a'
_atom_sites_solution_hydrogens none
_atom_sites_solution_primary direct
_atom_sites_solution_secondary difmap
_audit_creation_method SHELXL-97
_cell_angle_alpha 90.00
_cell_angle_beta 90.00
_cell_angle_gamma 90.00
_cell_formula_units_Z 4
_cell_length_a 10.446(3)
_cell_length_b 10.365(2)
_cell_length_c 5.2889(15)
_cell_measurement_reflns_used 2764
_cell_measurement_temperature 297.0(10)
_cell_measurement_theta_max 23.4
_cell_measurement_theta_min 1.3
_cell_volume 572.6(3)
_computing_cell_refinement 'X-AREA (Stoe, 2002)'
_computing_data_collection 'X-AREA (Stoe, 2002)'
_computing_data_reduction 'X-RED (Stoe, 1996)'
_computing_molecular_graphics 'ATOMS Version 5.1'
_computing_publication_material 'WinGX 1.64.05 (Farrugia, 1999)'
_computing_structure_refinement 'SHELXL-97 (Sheldrick, 1997)'
_computing_structure_solution 'SHELXS-97 (Sheldrick, 1997)'
_diffrn_ambient_temperature 297.0(10)
_diffrn_detector_area_resol_mean 0
_diffrn_measured_fraction_theta_full 0.924
_diffrn_measured_fraction_theta_max 0.924
_diffrn_measurement_device_type 'STOE IPDS 2'
_diffrn_measurement_method 'Rotation method'
_diffrn_radiation_monochromator graphite
_diffrn_radiation_source 'fine-focus sealed tube'
_diffrn_radiation_type MoK\a
_diffrn_radiation_wavelength 0.71073
_diffrn_reflns_av_R_equivalents 0.0298
_diffrn_reflns_av_sigmaI/netI 0.0154
_diffrn_reflns_limit_h_max 11
_diffrn_reflns_limit_h_min -11
_diffrn_reflns_limit_k_max 10
_diffrn_reflns_limit_k_min -10
_diffrn_reflns_limit_l_max 5
_diffrn_reflns_limit_l_min -5
_diffrn_reflns_number 2489
_diffrn_reflns_theta_full 22.93
_diffrn_reflns_theta_max 22.93
_diffrn_reflns_theta_min 3.89
_diffrn_standards_decay_% 0
_diffrn_standards_interval_count 0
_diffrn_standards_interval_time 0
_diffrn_standards_number 0
_exptl_absorpt_coefficient_mu 5.670
_exptl_absorpt_correction_T_max 0.4708
_exptl_absorpt_correction_T_min 0.3188
_exptl_absorpt_correction_type numerical
_exptl_absorpt_process_details 'X-SHAPE (Stoe & Cie, 1996)'
_exptl_crystal_colour brown
_exptl_crystal_density_diffrn 3.537
_exptl_crystal_density_method 'not measured'
_exptl_crystal_F_000 580
_exptl_crystal_size_max 0.3
_exptl_crystal_size_mid 0.2
_exptl_crystal_size_min 0.1
_refine_diff_density_max 0.358
_refine_diff_density_min -0.309
_refine_ls_extinction_coef 0.020(2)
_refine_ls_extinction_expression Fc^*^=kFc[1+0.001xFc^2^\l^3^/sin(2\q)]^-1/4^
_refine_ls_extinction_method SHELXL
_refine_ls_goodness_of_fit_ref 1.277
_refine_ls_hydrogen_treatment none
_refine_ls_matrix_type full
_refine_ls_number_parameters 38
_refine_ls_number_reflns 389
_refine_ls_number_restraints 0
_refine_ls_restrained_S_all 1.277
_refine_ls_R_factor_all 0.0228
_refine_ls_R_factor_gt 0.0202
_refine_ls_shift/su_max 0.000
_refine_ls_shift/su_mean 0.000
_refine_ls_structure_factor_coef Fsqd
_refine_ls_weighting_details 'calc w=1/[\s^2^(Fo^2^)+(0.0331P)^2^+0.0000P] where P=(Fo^2^+2Fc^2^)/3'
_refine_ls_weighting_scheme calc
_refine_ls_wR_factor_gt 0.0531
_refine_ls_wR_factor_ref 0.0536
_reflns_number_gt 365
_reflns_number_total 389
_reflns_threshold_expression >2sigma(I)
_cod_data_source_file bm5051.cif
_cod_data_source_block CaV3O7_297K
_cod_database_code 2102999

loop_
_symmetry_equiv_pos_as_xyz
'x, y, z'
'-x+1/2, -y, z+1/2'
'x+1/2, -y+1/2, -z+1/2'
'-x, y+1/2, -z'
'-x, -y, -z'
'x-1/2, y, -z-1/2'
'-x-1/2, y-1/2, z-1/2'
'x, -y-1/2, z'

loop_
_atom_site_type_symbol
_atom_site_label
_atom_site_fract_x
_atom_site_fract_y
_atom_site_fract_z
_atom_site_U_iso_or_equiv
_atom_site_adp_type
_atom_site_calc_flag
_atom_site_refinement_flags
_atom_site_occupancy
Ca Ca1 0.08454(9) 0.2500 0.29937(14) 0.0090(3) Uani d S 1
V V1 0.28850(7) 0.2500 0.79190(12) 0.0069(3) Uani d S 1
V V2 0.18751(5) 0.52039(6) 0.78356(9) 0.0071(3) Uani d . 1
O O1 0.4431(3) 0.2500 0.8079(5) 0.0138(8) Uiso d S 1
O O2 0.0405(2) 0.5653(3) 0.7673(4) 0.0162(6) Uiso d . 1
O O3 0.22034(19) 0.3799(2) 0.0257(4) 0.0085(5) Uiso d . 1
O O4 0.22625(18) 0.3796(2) 0.5483(4) 0.0085(5) Uiso d . 1

loop_
_atom_site_aniso_label
_atom_site_aniso_U_11
_atom_site_aniso_U_22
_atom_site_aniso_U_33
_atom_site_aniso_U_12
_atom_site_aniso_U_13
_atom_site_aniso_U_23
Ca1 0.0071(5) 0.0093(6) 0.0106(5) 0.000 -0.0004(3) 0.000
V1 0.0074(5) 0.0066(6) 0.0069(5) 0.000 -0.0005(3) 0.000
V2 0.0077(4) 0.0066(4) 0.0071(4) 0.0010(2) 0.0002(2) 0.00028(19)

loop_
_atom_type_symbol
_atom_type_description
_atom_type_scat_dispersion_real
_atom_type_scat_dispersion_imag
_atom_type_scat_source
O O 0.0106 0.0060 'International Tables Vol C Tables 4.2.6.8 and 6.1.1.4'
Ca Ca 0.2262 0.3064 'International Tables Vol C Tables 4.2.6.8 and 6.1.1.4'
V V 0.3005 0.5294 'International Tables Vol C Tables 4.2.6.8 and 6.1.1.4'

loop_
_geom_angle_atom_site_label_1
_geom_angle_atom_site_label_2
_geom_angle_atom_site_label_3
_geom_angle_site_symmetry_1
_geom_angle_site_symmetry_3
_geom_angle
O2 Ca1 O2 4_546 5_566 109.47(12)
O2 Ca1 O4 4_546 . 152.33(8)
O2 Ca1 O4 5_566 . 88.24(7)
O2 Ca1 O4 4_546 8_565 88.24(7)
O2 Ca1 O4 5_566 8_565 152.33(8)
O4 Ca1 O4 . 8_565 68.27(10)
O2 Ca1 O3 4_546 8_565 77.50(7)
O2 Ca1 O3 5_566 8_565 133.43(8)
O4 Ca1 O3 . 8_565 106.09(8)
O4 Ca1 O3 8_565 8_565 69.88(7)
O2 Ca1 O3 4_546 . 133.43(8)
O2 Ca1 O3 5_566 . 77.50(7)
O4 Ca1 O3 . . 69.88(7)
O4 Ca1 O3 8_565 . 106.09(8)
O3 Ca1 O3 8_565 . 67.22(10)
O2 Ca1 O1 4_546 6_557 78.42(7)
O2 Ca1 O1 5_566 6_557 78.42(7)
O4 Ca1 O1 . 6_557 84.86(8)
O4 Ca1 O1 8_565 6_557 84.86(8)
O3 Ca1 O1 8_565 6_557 145.35(5)
O3 Ca1 O1 . 6_557 145.35(5)
O2 Ca1 V1 4_546 . 117.99(6)
O2 Ca1 V1 5_566 . 117.99(6)
O4 Ca1 V1 . . 35.18(5)
O4 Ca1 V1 8_565 . 35.18(5)
O3 Ca1 V1 8_565 . 95.24(6)
O3 Ca1 V1 . . 95.24(6)
O1 Ca1 V1 6_557 . 74.71(7)
O2 Ca1 V2 4_546 2_564 165.34(6)
O2 Ca1 V2 5_566 2_564 79.25(6)
O4 Ca1 V2 . 2_564 34.89(5)
O4 Ca1 V2 8_565 2_564 88.45(6)
O3 Ca1 V2 8_565 2_564 87.95(6)
O3 Ca1 V2 . 2_564 35.10(5)
O1 Ca1 V2 6_557 2_564 115.48(5)
V1 Ca1 V2 . 2_564 64.63(2)
O2 Ca1 V2 4_546 7_655 79.25(6)
O2 Ca1 V2 5_566 7_655 165.34(6)
O4 Ca1 V2 . 7_655 88.45(6)
O4 Ca1 V2 8_565 7_655 34.89(5)
O3 Ca1 V2 8_565 7_655 35.10(5)
O3 Ca1 V2 . 7_655 87.95(6)
O1 Ca1 V2 6_557 7_655 115.48(5)
V1 Ca1 V2 . 7_655 64.63(2)
V2 Ca1 V2 2_564 7_655 89.93(4)
O2 Ca1 V1 4_546 1_554 103.23(5)
O2 Ca1 V1 5_566 1_554 103.23(5)
O4 Ca1 V1 . 1_554 92.65(6)
O4 Ca1 V1 8_565 1_554 92.65(6)
O3 Ca1 V1 8_565 1_554 34.07(5)
O3 Ca1 V1 . 1_554 34.07(5)
O1 Ca1 V1 6_557 1_554 176.99(8)
V1 Ca1 V1 . 1_554 102.28(4)
V2 Ca1 V1 2_564 1_554 62.67(2)
V2 Ca1 V1 7_655 1_554 62.67(2)
O2 Ca1 O1 4_546 6_556 68.31(6)
O2 Ca1 O1 5_566 6_556 68.31(6)
O4 Ca1 O1 . 6_556 139.31(6)
O4 Ca1 O1 8_565 6_556 139.31(6)
O3 Ca1 O1 8_565 6_556 72.74(6)
O3 Ca1 O1 . 6_556 72.74(6)
O1 Ca1 O1 6_557 6_556 119.86(11)
V1 Ca1 O1 . 6_556 165.43(6)
V2 Ca1 O1 2_564 6_556 105.84(4)
V2 Ca1 O1 7_655 6_556 105.84(4)
V1 Ca1 O1 1_554 6_556 63.15(6)
O2 Ca1 V2 4_546 4_546 15.71(6)
O2 Ca1 V2 5_566 4_546 94.50(7)
O4 Ca1 V2 . 4_546 153.29(5)
O4 Ca1 V2 8_565 4_546 100.24(5)
O3 Ca1 V2 8_565 4_546 91.21(5)
O3 Ca1 V2 . 4_546 136.62(6)
O1 Ca1 V2 6_557 4_546 69.78(5)
V1 Ca1 V2 . 4_546 124.96(2)
V2 Ca1 V2 2_564 4_546 170.40(2)
V2 Ca1 V2 7_655 4_546 94.87(2)
V1 Ca1 V2 1_554 4_546 112.42(2)
O1 Ca1 V2 6_556 4_546 64.85(4)
O2 Ca1 V2 4_546 5_566 94.50(7)
O2 Ca1 V2 5_566 5_566 15.71(6)
O4 Ca1 V2 . 5_566 100.24(5)
O4 Ca1 V2 8_565 5_566 153.29(5)
O3 Ca1 V2 8_565 5_566 136.62(6)
O3 Ca1 V2 . 5_566 91.21(5)
O1 Ca1 V2 6_557 5_566 69.78(5)
V1 Ca1 V2 . 5_566 124.96(2)
V2 Ca1 V2 2_564 5_566 94.87(2)
V2 Ca1 V2 7_655 5_566 170.40(2)
V1 Ca1 V2 1_554 5_566 112.42(2)
O1 Ca1 V2 6_556 5_566 64.85(4)
V2 Ca1 V2 4_546 5_566 79.22(3)
O2 Ca1 V1 4_546 6_557 68.24(6)
O2 Ca1 V1 5_566 6_557 68.24(6)
O4 Ca1 V1 . 6_557 101.06(5)
O4 Ca1 V1 8_565 6_557 101.06(5)
O3 Ca1 V1 8_565 6_557 144.94(5)
O3 Ca1 V1 . 6_557 144.94(5)
O1 Ca1 V1 6_557 6_557 19.61(7)
V1 Ca1 V1 . 6_557 94.33(3)
V2 Ca1 V1 2_564 6_557 126.43(2)
V2 Ca1 V1 7_655 6_557 126.43(2)
V1 Ca1 V1 1_554 6_557 163.40(3)
O1 Ca1 V1 6_556 6_557 100.25(6)
V2 Ca1 V1 4_546 6_557 56.17(2)
V2 Ca1 V1 5_566 6_557 56.17(2)
O2 Ca1 V2 4_546 . 146.04(6)
O2 Ca1 V2 5_566 . 70.71(6)
O4 Ca1 V2 . . 22.46(5)
O4 Ca1 V2 8_565 . 82.70(5)
O3 Ca1 V2 8_565 . 128.33(6)
O3 Ca1 V2 . . 80.44(5)
O1 Ca1 V2 6_557 . 68.24(5)
V1 Ca1 V2 . . 47.548(15)
V2 Ca1 V2 2_564 . 47.268(14)
V2 Ca1 V2 7_655 . 108.98(3)
V1 Ca1 V2 1_554 . 109.81(3)
O1 Ca1 V2 6_556 . 134.712(15)
V2 Ca1 V2 4_546 . 137.45(2)
V2 Ca1 V2 5_566 . 80.27(2)
V1 Ca1 V2 6_557 . 81.47(2)
O2 Ca1 V2 4_546 8_565 70.71(6)
O2 Ca1 V2 5_566 8_565 146.04(6)
O4 Ca1 V2 . 8_565 82.70(5)
O4 Ca1 V2 8_565 8_565 22.46(5)
O3 Ca1 V2 8_565 8_565 80.44(5)
O3 Ca1 V2 . 8_565 128.33(6)
O1 Ca1 V2 6_557 8_565 68.24(5)
V1 Ca1 V2 . 8_565 47.548(15)
V2 Ca1 V2 2_564 8_565 108.98(3)
V2 Ca1 V2 7_655 8_565 47.268(14)
V1 Ca1 V2 1_554 8_565 109.81(3)
O1 Ca1 V2 6_556 8_565 134.712(15)
V2 Ca1 V2 4_546 8_565 80.27(2)
V2 Ca1 V2 5_566 8_565 137.45(2)
V1 Ca1 V2 6_557 8_565 81.47(2)
V2 Ca1 V2 . 8_565 90.51(3)
O2 Ca1 V2 4_546 8_564 58.84(5)
O2 Ca1 V2 5_566 8_564 127.65(6)
O4 Ca1 V2 . 8_564 126.41(6)
O4 Ca1 V2 8_565 8_564 79.53(5)
O3 Ca1 V2 8_565 8_564 20.44(5)
O3 Ca1 V2 . 8_564 80.08(5)
O1 Ca1 V2 6_557 8_564 134.57(2)
V1 Ca1 V2 . 8_564 110.65(3)
V2 Ca1 V2 2_564 8_564 106.50(3)
V2 Ca1 V2 7_655 8_564 46.175(14)
V1 Ca1 V2 1_554 8_564 46.240(15)
O1 Ca1 V2 6_556 8_564 59.99(3)
V2 Ca1 V2 4_546 8_564 71.48(2)
V2 Ca1 V2 5_566 8_564 124.29(2)
V1 Ca1 V2 6_557 8_564 127.06(2)
V2 Ca1 V2 . 8_564 148.75(3)
V2 Ca1 V2 8_565 8_564 82.73(2)
O2 Ca1 V2 4_546 1_554 127.65(6)
O2 Ca1 V2 5_566 1_554 58.84(5)
O4 Ca1 V2 . 1_554 79.53(5)
O4 Ca1 V2 8_565 1_554 126.41(6)
O3 Ca1 V2 8_565 1_554 80.08(5)
O3 Ca1 V2 . 1_554 20.44(5)
O1 Ca1 V2 6_557 1_554 134.57(2)
V1 Ca1 V2 . 1_554 110.65(3)
V2 Ca1 V2 2_564 1_554 46.175(14)
V2 Ca1 V2 7_655 1_554 106.50(3)
V1 Ca1 V2 1_554 1_554 46.240(15)
O1 Ca1 V2 6_556 1_554 59.99(3)
V2 Ca1 V2 4_546 1_554 124.29(2)
V2 Ca1 V2 5_566 1_554 71.48(2)
V1 Ca1 V2 6_557 1_554 127.06(2)
V2 Ca1 V2 . 1_554 82.73(2)
V2 Ca1 V2 8_565 1_554 148.75(3)
V2 Ca1 V2 8_564 1_554 87.40(3)
O2 Ca1 O2 4_546 . 132.45(4)
O2 Ca1 O2 5_566 . 51.77(7)
O4 Ca1 O2 . . 45.12(6)
O4 Ca1 O2 8_565 . 100.58(6)
O3 Ca1 O2 8_565 . 149.35(6)
O3 Ca1 O2 . . 89.04(6)
O1 Ca1 O2 6_557 . 56.40(4)
V1 Ca1 O2 . . 66.81(3)
V2 Ca1 O2 2_564 . 62.21(3)
V2 Ca1 O2 7_655 . 130.81(4)
V1 Ca1 O2 1_554 . 122.62(4)
O1 Ca1 O2 6_556 . 119.89(4)
V2 Ca1 O2 4_546 . 119.39(4)
V2 Ca1 O2 5_566 . 58.70(3)
V1 Ca1 O2 6_557 . 64.21(4)
V2 Ca1 O2 . . 22.83(3)
V2 Ca1 O2 8_565 . 101.76(4)
V2 Ca1 O2 8_564 . 168.64(4)
V2 Ca1 O2 1_554 . 83.43(4)
O2 Ca1 O2 4_546 8_565 51.77(7)
O2 Ca1 O2 5_566 8_565 132.45(4)
O4 Ca1 O2 . 8_565 100.58(6)
O4 Ca1 O2 8_565 8_565 45.12(6)
O3 Ca1 O2 8_565 8_565 89.04(6)
O3 Ca1 O2 . 8_565 149.35(6)
O1 Ca1 O2 6_557 8_565 56.40(4)
V1 Ca1 O2 . 8_565 66.81(3)
V2 Ca1 O2 2_564 8_565 130.81(4)
V2 Ca1 O2 7_655 8_565 62.21(3)
V1 Ca1 O2 1_554 8_565 122.62(4)
O1 Ca1 O2 6_556 8_565 119.89(4)
V2 Ca1 O2 4_546 8_565 58.70(3)
V2 Ca1 O2 5_566 8_565 119.39(4)
V1 Ca1 O2 6_557 8_565 64.21(4)
V2 Ca1 O2 . 8_565 101.76(4)
V2 Ca1 O2 8_565 8_565 22.83(3)
V2 Ca1 O2 8_564 8_565 83.43(4)
V2 Ca1 O2 1_554 8_565 168.64(4)
O2 Ca1 O2 . 8_565 104.80(7)
O2 Ca1 O3 4_546 3_455 41.91(6)
O2 Ca1 O3 5_566 3_455 77.70(7)
O4 Ca1 O3 . 3_455 128.90(6)
O4 Ca1 O3 8_565 3_455 105.24(6)
O3 Ca1 O3 8_565 3_455 119.24(7)
O3 Ca1 O3 . 3_455 148.06(6)
O1 Ca1 O3 6_557 3_455 44.38(7)
V1 Ca1 O3 . 3_455 114.13(4)
V2 Ca1 O3 2_564 3_455 152.27(3)
V2 Ca1 O3 7_655 3_455 115.18(3)
V1 Ca1 O3 1_554 3_455 138.27(3)
O1 Ca1 O3 6_556 3_455 79.57(6)
V2 Ca1 O3 4_546 3_455 28.27(3)
V2 Ca1 O3 5_566 3_455 62.23(4)
V1 Ca1 O3 6_557 3_455 28.22(3)
V2 Ca1 O3 . 3_455 109.66(3)
V2 Ca1 O3 8_565 3_455 82.79(3)
V2 Ca1 O3 8_564 3_455 99.74(3)
V2 Ca1 O3 1_554 3_455 128.22(4)
O2 Ca1 O3 . 3_455 91.22(5)
O2 Ca1 O3 8_565 3_455 60.39(4)
O2 Ca1 O3 4_546 6_556 77.70(7)
O2 Ca1 O3 5_566 6_556 41.91(6)
O4 Ca1 O3 . 6_556 105.24(6)
O4 Ca1 O3 8_565 6_556 128.90(6)
O3 Ca1 O3 8_565 6_556 148.06(6)
O3 Ca1 O3 . 6_556 119.24(7)
O1 Ca1 O3 6_557 6_556 44.38(7)
V1 Ca1 O3 . 6_556 114.13(4)
V2 Ca1 O3 2_564 6_556 115.18(3)
V2 Ca1 O3 7_655 6_556 152.27(3)
V1 Ca1 O3 1_554 6_556 138.27(3)
O1 Ca1 O3 6_556 6_556 79.57(6)
V2 Ca1 O3 4_546 6_556 62.23(4)
V2 Ca1 O3 5_566 6_556 28.27(3)
V1 Ca1 O3 6_557 6_556 28.22(3)
V2 Ca1 O3 . 6_556 82.79(3)
V2 Ca1 O3 8_565 6_556 109.66(3)
V2 Ca1 O3 8_564 6_556 128.22(4)
V2 Ca1 O3 1_554 6_556 99.74(3)
O2 Ca1 O3 . 6_556 60.39(4)
O2 Ca1 O3 8_565 6_556 91.22(5)
O3 Ca1 O3 3_455 6_556 37.96(6)
O2 Ca1 O3 4_546 1_556 124.92(6)
O2 Ca1 O3 5_566 1_556 93.57(6)
O4 Ca1 O3 . 1_556 29.66(5)
O4 Ca1 O3 8_565 1_556 58.78(6)
O3 Ca1 O3 8_565 1_556 120.74(7)
O3 Ca1 O3 . 1_556 99.51(7)
O1 Ca1 O3 6_557 1_556 57.64(7)
V1 Ca1 O3 . 1_556 26.09(3)
V2 Ca1 O3 2_564 1_556 64.45(3)
V2 Ca1 O3 7_655 1_556 90.59(3)
V1 Ca1 O3 1_554 1_556 119.56(4)
O1 Ca1 O3 6_556 1_556 161.28(3)
V2 Ca1 O3 4_546 1_556 123.67(4)
V2 Ca1 O3 5_566 1_556 98.98(3)
V1 Ca1 O3 6_557 1_556 76.06(4)
V2 Ca1 O3 . 1_556 27.13(3)
V2 Ca1 O3 8_565 1_556 63.50(3)
V2 Ca1 O3 8_564 1_556 136.71(4)
V2 Ca1 O3 1_554 1_556 107.23(3)
O2 Ca1 O3 . 1_556 41.80(4)
O2 Ca1 O3 8_565 1_556 75.50(5)
O3 Ca1 O3 3_455 1_556 101.82(4)
O3 Ca1 O3 6_556 1_556 90.09(3)
O2 Ca1 O3 4_546 8_566 93.57(6)
O2 Ca1 O3 5_566 8_566 124.92(6)
O4 Ca1 O3 . 8_566 58.78(6)
O4 Ca1 O3 8_565 8_566 29.66(5)
O3 Ca1 O3 8_565 8_566 99.51(7)
O3 Ca1 O3 . 8_566 120.74(7)
O1 Ca1 O3 6_557 8_566 57.64(7)
V1 Ca1 O3 . 8_566 26.09(3)
V2 Ca1 O3 2_564 8_566 90.59(3)
V2 Ca1 O3 7_655 8_566 64.45(3)
V1 Ca1 O3 1_554 8_566 119.56(4)
O1 Ca1 O3 6_556 8_566 161.28(3)
V2 Ca1 O3 4_546 8_566 98.98(3)
V2 Ca1 O3 5_566 8_566 123.67(4)
V1 Ca1 O3 6_557 8_566 76.06(4)
V2 Ca1 O3 . 8_566 63.50(3)
V2 Ca1 O3 8_565 8_566 27.13(3)
V2 Ca1 O3 8_564 8_566 107.23(3)
V2 Ca1 O3 1_554 8_566 136.71(4)
O2 Ca1 O3 . 8_566 75.50(5)
O2 Ca1 O3 8_565 8_566 41.80(4)
O3 Ca1 O3 3_455 8_566 90.09(3)
O3 Ca1 O3 6_556 8_566 101.82(4)
O3 Ca1 O3 1_556 8_566 36.41(6)
O2 Ca1 O2 4_546 8_564 39.48(7)
O2 Ca1 O2 5_566 8_564 117.30(4)
O4 Ca1 O2 . 8_564 147.70(6)
O4 Ca1 O2 8_565 8_564 89.98(6)
O3 Ca1 O2 8_565 8_564 42.16(6)
O3 Ca1 O2 . 8_564 95.33(6)
O1 Ca1 O2 6_557 8_564 117.85(5)
V1 Ca1 O2 . 8_564 124.70(4)
V2 Ca1 O2 2_564 8_564 126.25(4)
V2 Ca1 O2 7_655 8_564 61.73(3)
V1 Ca1 O2 1_554 8_564 63.75(3)
O1 Ca1 O2 6_556 8_564 50.67(3)
V2 Ca1 O2 4_546 8_564 50.41(3)
V2 Ca1 O2 5_566 8_564 108.87(4)
V1 Ca1 O2 6_557 8_564 106.55(4)
V2 Ca1 O2 . 8_564 170.12(4)
V2 Ca1 O2 8_565 8_564 85.11(4)
V2 Ca1 O2 8_564 8_564 21.74(3)
V2 Ca1 O2 1_554 8_564 96.45(4)
O2 Ca1 O2 . 8_564 167.01(6)
O2 Ca1 O2 8_565 8_564 77.31(5)
O3 Ca1 O2 3_455 8_564 78.61(4)
O3 Ca1 O2 6_556 8_564 107.02(5)
O3 Ca1 O2 1_556 8_564 148.05(4)
O3 Ca1 O2 8_566 8_564 112.19(4)
O2 Ca1 O2 4_546 1_554 117.30(4)
O2 Ca1 O2 5_566 1_554 39.48(7)
O4 Ca1 O2 . 1_554 89.98(6)
O4 Ca1 O2 8_565 1_554 147.70(6)
O3 Ca1 O2 8_565 1_554 95.33(6)
O3 Ca1 O2 . 1_554 42.16(6)
O1 Ca1 O2 6_557 1_554 117.85(5)
V1 Ca1 O2 . 1_554 124.70(4)
V2 Ca1 O2 2_564 1_554 61.73(3)
V2 Ca1 O2 7_655 1_554 126.25(4)
V1 Ca1 O2 1_554 1_554 63.75(3)
O1 Ca1 O2 6_556 1_554 50.67(3)
V2 Ca1 O2 4_546 1_554 108.87(4)
V2 Ca1 O2 5_566 1_554 50.41(3)
V1 Ca1 O2 6_557 1_554 106.55(4)
V2 Ca1 O2 . 1_554 85.11(4)
V2 Ca1 O2 8_565 1_554 170.12(4)
V2 Ca1 O2 8_564 1_554 96.45(4)
V2 Ca1 O2 1_554 1_554 21.74(3)
O2 Ca1 O2 . 1_554 77.31(5)
O2 Ca1 O2 8_565 1_554 167.01(6)
O3 Ca1 O2 3_455 1_554 107.02(5)
O3 Ca1 O2 6_556 1_554 78.61(4)
O3 Ca1 O2 1_556 1_554 112.19(4)
O3 Ca1 O2 8_566 1_554 148.05(4)
O2 Ca1 O2 8_564 1_554 97.79(6)
O2 Ca1 O2 4_546 2_564 148.52(6)
O2 Ca1 O2 5_566 2_564 97.84(8)
O4 Ca1 O2 . 2_564 38.73(6)
O4 Ca1 O2 8_565 2_564 73.28(6)
O3 Ca1 O2 8_565 2_564 72.32(6)
O3 Ca1 O2 . 2_564 37.87(5)
O1 Ca1 O2 6_557 2_564 123.52(7)
V1 Ca1 O2 . 2_564 57.44(3)
V2 Ca1 O2 2_564 2_564 18.95(4)
V2 Ca1 O2 7_655 2_564 70.99(4)
V1 Ca1 O2 1_554 2_564 53.94(3)
O1 Ca1 O2 6_556 2_564 109.87(5)
V2 Ca1 O2 4_546 2_564 163.47(4)
V2 Ca1 O2 5_566 2_564 113.53(4)
V1 Ca1 O2 6_557 2_564 139.30(3)
V2 Ca1 O2 . 2_564 57.92(3)
V2 Ca1 O2 8_565 2_564 95.29(4)
V2 Ca1 O2 8_564 2_564 92.23(4)
V2 Ca1 O2 1_554 2_564 55.43(3)
O2 Ca1 O2 . 2_564 77.04(4)
O2 Ca1 O2 8_565 2_564 118.10(4)
O3 Ca1 O2 3_455 2_564 167.51(4)
O3 Ca1 O2 6_556 2_564 133.70(5)
O3 Ca1 O2 1_556 2_564 66.56(4)
O3 Ca1 O2 8_566 2_564 82.90(4)
O2 Ca1 O2 8_564 2_564 113.61(4)
O2 Ca1 O2 1_554 2_564 74.89(5)
O2 Ca1 O2 4_546 7_655 97.84(8)
O2 Ca1 O2 5_566 7_655 148.52(6)
O4 Ca1 O2 . 7_655 73.28(6)
O4 Ca1 O2 8_565 7_655 38.73(6)
O3 Ca1 O2 8_565 7_655 37.87(5)
O3 Ca1 O2 . 7_655 72.32(6)
O1 Ca1 O2 6_557 7_655 123.52(7)
V1 Ca1 O2 . 7_655 57.44(3)
V2 Ca1 O2 2_564 7_655 70.99(4)
V2 Ca1 O2 7_655 7_655 18.95(4)
V1 Ca1 O2 1_554 7_655 53.94(3)
O1 Ca1 O2 6_556 7_655 109.87(5)
V2 Ca1 O2 4_546 7_655 113.53(4)
V2 Ca1 O2 5_566 7_655 163.47(4)
V1 Ca1 O2 6_557 7_655 139.30(3)
V2 Ca1 O2 . 7_655 95.29(4)
V2 Ca1 O2 8_565 7_655 57.92(3)
V2 Ca1 O2 8_564 7_655 55.43(3)
V2 Ca1 O2 1_554 7_655 92.23(4)
O2 Ca1 O2 . 7_655 118.10(4)
O2 Ca1 O2 8_565 7_655 77.04(4)
O3 Ca1 O2 3_455 7_655 133.70(5)
O3 Ca1 O2 6_556 7_655 167.51(4)
O3 Ca1 O2 1_556 7_655 82.90(4)
O3 Ca1 O2 8_566 7_655 66.56(4)
O2 Ca1 O2 8_564 7_655 74.89(5)
O2 Ca1 O2 1_554 7_655 113.61(4)
O2 Ca1 O2 2_564 7_655 52.05(7)
O2 Ca1 O4 4_546 3_455 37.85(6)
O2 Ca1 O4 5_566 3_455 73.20(7)
O4 Ca1 O4 . 3_455 158.64(5)
O4 Ca1 O4 8_565 3_455 125.96(7)
O3 Ca1 O4 8_565 3_455 94.52(6)
O3 Ca1 O4 . 3_455 114.72(6)
O1 Ca1 O4 6_557 3_455 81.18(7)
V1 Ca1 O4 . 3_455 149.97(3)
V2 Ca1 O4 2_564 3_455 144.13(3)
V2 Ca1 O4 7_655 3_455 112.15(3)
V1 Ca1 O4 1_554 3_455 101.68(4)
O1 Ca1 O4 6_556 3_455 42.41(5)
V2 Ca1 O4 4_546 3_455 26.46(3)
V2 Ca1 O4 5_566 3_455 59.71(4)
V1 Ca1 O4 6_557 3_455 62.63(4)
V2 Ca1 O4 . 3_455 136.30(3)
V2 Ca1 O4 8_565 3_455 106.71(3)
V2 Ca1 O4 8_564 3_455 74.48(3)
V2 Ca1 O4 1_554 3_455 98.98(3)
O2 Ca1 O4 . 3_455 113.54(5)
O2 Ca1 O4 8_565 3_455 85.05(4)
O3 Ca1 O4 3_455 3_455 37.73(4)
O3 Ca1 O4 6_556 3_455 53.73(4)
O3 Ca1 O4 1_556 3_455 138.67(4)
O3 Ca1 O4 8_566 3_455 124.01(4)
O2 Ca1 O4 8_564 3_455 53.57(4)
O2 Ca1 O4 1_554 3_455 82.42(4)
O2 Ca1 O4 2_564 3_455 152.27(4)
O2 Ca1 O4 7_655 3_455 128.04(4)
O2 Ca1 O4 4_546 6_556 73.20(7)
O2 Ca1 O4 5_566 6_556 37.85(6)
O4 Ca1 O4 . 6_556 125.96(7)
O4 Ca1 O4 8_565 6_556 158.64(5)
O3 Ca1 O4 8_565 6_556 114.72(6)
O3 Ca1 O4 . 6_556 94.52(6)
O1 Ca1 O4 6_557 6_556 81.18(7)
V1 Ca1 O4 . 6_556 149.97(3)
V2 Ca1 O4 2_564 6_556 112.15(3)
V2 Ca1 O4 7_655 6_556 144.13(3)
V1 Ca1 O4 1_554 6_556 101.68(4)
O1 Ca1 O4 6_556 6_556 42.41(5)
V2 Ca1 O4 4_546 6_556 59.71(4)
V2 Ca1 O4 5_566 6_556 26.46(3)
V1 Ca1 O4 6_557 6_556 62.63(4)
V2 Ca1 O4 . 6_556 106.71(3)
V2 Ca1 O4 8_565 6_556 136.30(3)
V2 Ca1 O4 8_564 6_556 98.98(3)
V2 Ca1 O4 1_554 6_556 74.48(3)
O2 Ca1 O4 . 6_556 85.05(4)
O2 Ca1 O4 8_565 6_556 113.54(5)
O3 Ca1 O4 3_455 6_556 53.73(4)
O3 Ca1 O4 6_556 6_556 37.73(4)
O3 Ca1 O4 1_556 6_556 124.01(4)
O3 Ca1 O4 8_566 6_556 138.67(4)
O2 Ca1 O4 8_564 6_556 82.42(4)
O2 Ca1 O4 1_554 6_556 53.57(4)
O2 Ca1 O4 2_564 6_556 128.04(4)
O2 Ca1 O4 7_655 6_556 152.27(4)
O4 Ca1 O4 3_455 6_556 35.70(6)
O2 Ca1 V1 4_546 6_556 60.07(6)
O2 Ca1 V1 5_566 6_556 60.07(6)
O4 Ca1 V1 . 6_556 145.69(5)
O4 Ca1 V1 8_565 6_556 145.69(5)
O3 Ca1 V1 8_565 6_556 89.26(5)
O3 Ca1 V1 . 6_556 89.26(5)
O1 Ca1 V1 6_557 6_556 99.89(8)
V1 Ca1 V1 . 6_556 174.60(3)
V2 Ca1 V1 2_564 6_556 118.66(2)
V2 Ca1 V1 7_655 6_556 118.66(2)
V1 Ca1 V1 1_554 6_556 83.12(3)
O1 Ca1 V1 6_556 6_556 19.97(5)
V2 Ca1 V1 4_546 6_556 51.762(18)
V2 Ca1 V1 5_566 6_556 51.762(18)
V1 Ca1 V1 6_557 6_556 80.27(3)
V2 Ca1 V1 . 6_556 130.780(18)
V2 Ca1 V1 8_565 6_556 130.780(18)
V2 Ca1 V1 8_564 6_556 73.04(2)
V2 Ca1 V1 1_554 6_556 73.04(2)
O2 Ca1 V1 . 6_556 110.38(4)
O2 Ca1 V1 8_565 6_556 110.38(4)
O3 Ca1 V1 3_455 6_556 60.84(3)
O3 Ca1 V1 6_556 6_556 60.84(3)
O3 Ca1 V1 1_556 6_556 149.88(3)
O3 Ca1 V1 8_566 6_556 149.88(3)
O2 Ca1 V1 8_564 6_556 57.60(3)
O2 Ca1 V1 1_554 6_556 57.60(3)
O2 Ca1 V1 2_564 6_556 127.13(3)
O2 Ca1 V1 7_655 6_556 127.13(3)
O4 Ca1 V1 3_455 6_556 25.95(3)
O4 Ca1 V1 6_556 6_556 25.95(3)
O2 Ca1 O4 4_546 8_564 78.74(6)
O2 Ca1 O4 5_566 8_564 107.33(6)
O4 Ca1 O4 . 8_564 117.06(7)
O4 Ca1 O4 8_565 8_564 96.66(6)
O3 Ca1 O4 8_565 8_564 26.81(5)
O3 Ca1 O4 . 8_564 56.07(6)
O1 Ca1 O4 6_557 8_564 157.05(5)
V1 Ca1 O4 . 8_564 118.73(4)
V2 Ca1 O4 2_564 8_564 87.47(3)
V2 Ca1 O4 7_655 8_564 61.90(3)
V1 Ca1 O4 1_554 8_564 24.96(3)
O1 Ca1 O4 6_556 8_564 47.75(6)
V2 Ca1 O4 4_546 8_564 87.47(3)
V2 Ca1 O4 5_566 8_564 109.94(3)
V1 Ca1 O4 6_557 8_564 141.69(3)
V2 Ca1 O4 . 8_564 134.71(3)
V2 Ca1 O4 8_565 8_564 105.93(3)
V2 Ca1 O4 8_564 8_564 26.14(3)
V2 Ca1 O4 1_554 8_564 61.29(3)
O2 Ca1 O4 . 8_564 144.32(4)
O2 Ca1 O4 8_565 8_564 109.49(4)
O3 Ca1 O4 3_455 8_564 114.03(4)
O3 Ca1 O4 6_556 8_564 127.13(4)
O3 Ca1 O4 1_556 8_564 141.34(5)
O3 Ca1 O4 8_566 8_564 126.31(5)
O2 Ca1 O4 8_564 8_564 39.48(4)
O2 Ca1 O4 1_554 8_564 71.53(4)
O2 Ca1 O4 2_564 8_564 78.40(4)
O2 Ca1 O4 7_655 8_564 62.22(4)
O4 Ca1 O4 3_455 8_564 79.45(3)
O4 Ca1 O4 6_556 8_564 90.12(3)
V1 Ca1 O4 6_556 8_564 66.35(3)
O2 Ca1 O4 4_546 1_554 107.33(6)
O2 Ca1 O4 5_566 1_554 78.74(6)
O4 Ca1 O4 . 1_554 96.66(6)
O4 Ca1 O4 8_565 1_554 117.06(7)
O3 Ca1 O4 8_565 1_554 56.07(6)
O3 Ca1 O4 . 1_554 26.81(5)
O1 Ca1 O4 6_557 1_554 157.05(5)
V1 Ca1 O4 . 1_554 118.73(4)
V2 Ca1 O4 2_564 1_554 61.90(3)
V2 Ca1 O4 7_655 1_554 87.47(3)
V1 Ca1 O4 1_554 1_554 24.96(3)
O1 Ca1 O4 6_556 1_554 47.75(6)
V2 Ca1 O4 4_546 1_554 109.94(3)
V2 Ca1 O4 5_566 1_554 87.47(3)
V1 Ca1 O4 6_557 1_554 141.69(3)
V2 Ca1 O4 . 1_554 105.93(3)
V2 Ca1 O4 8_565 1_554 134.71(3)
V2 Ca1 O4 8_564 1_554 61.29(3)
V2 Ca1 O4 1_554 1_554 26.14(3)
O2 Ca1 O4 . 1_554 109.49(5)
O2 Ca1 O4 8_565 1_554 144.32(4)
O3 Ca1 O4 3_455 1_554 127.13(4)
O3 Ca1 O4 6_556 1_554 114.03(4)
O3 Ca1 O4 1_556 1_554 126.31(5)
O3 Ca1 O4 8_566 1_554 141.34(5)
O2 Ca1 O4 8_564 1_554 71.53(4)
O2 Ca1 O4 1_554 1_554 39.48(4)
O2 Ca1 O4 2_564 1_554 62.22(4)
O2 Ca1 O4 7_655 1_554 78.40(4)
O4 Ca1 O4 3_455 1_554 90.12(3)
O4 Ca1 O4 6_556 1_554 79.45(3)
V1 Ca1 O4 6_556 1_554 66.35(3)
O4 Ca1 O4 8_564 1_554 35.16(5)
O2 Ca1 O3 4_546 2_565 170.83(6)
O2 Ca1 O3 5_566 2_565 66.24(7)
O4 Ca1 O3 . 2_565 25.35(5)
O4 Ca1 O3 8_565 2_565 92.96(6)
O3 Ca1 O3 8_565 2_565 111.44(4)
O3 Ca1 O3 . 2_565 54.77(4)
O1 Ca1 O3 6_557 2_565 92.62(5)
V1 Ca1 O3 . 2_565 60.52(3)
V2 Ca1 O3 2_564 2_565 23.81(3)
V2 Ca1 O3 7_655 2_565 106.76(4)
V1 Ca1 O3 1_554 2_565 85.80(3)
O1 Ca1 O3 6_556 2_565 115.50(3)
V2 Ca1 O3 4_546 2_565 156.70(3)
V2 Ca1 O3 5_566 2_565 80.38(3)
V1 Ca1 O3 6_557 2_565 102.63(3)
V2 Ca1 O3 . 2_565 25.79(3)
V2 Ca1 O3 8_565 2_565 107.99(3)
V2 Ca1 O3 8_564 2_565 130.31(3)
V2 Ca1 O3 1_554 2_565 58.03(3)
O2 Ca1 O3 . 2_565 38.42(4)
O2 Ca1 O3 8_565 2_565 124.44(5)
O3 Ca1 O3 3_455 2_565 129.29(4)
O3 Ca1 O3 6_556 2_565 94.56(4)
O3 Ca1 O3 1_556 2_565 49.34(4)
O3 Ca1 O3 8_566 2_565 83.13(3)
O2 Ca1 O3 8_564 2_565 149.52(4)
O2 Ca1 O3 1_554 2_565 65.09(4)
O2 Ca1 O3 2_564 2_565 39.71(4)
O2 Ca1 O3 7_655 2_565 88.72(5)
O4 Ca1 O3 3_455 2_565 139.38(4)
O4 Ca1 O3 6_556 2_565 103.71(4)
V1 Ca1 O3 6_556 2_565 120.47(3)
O4 Ca1 O3 8_564 2_565 110.11(4)
O4 Ca1 O3 1_554 2_565 80.19(4)
O2 Ca1 O3 4_546 7_656 66.24(7)
O2 Ca1 O3 5_566 7_656 170.83(6)
O4 Ca1 O3 . 7_656 92.96(6)
O4 Ca1 O3 8_565 7_656 25.35(5)
O3 Ca1 O3 8_565 7_656 54.77(4)
O3 Ca1 O3 . 7_656 111.44(4)
O1 Ca1 O3 6_557 7_656 92.62(5)
V1 Ca1 O3 . 7_656 60.52(3)
V2 Ca1 O3 2_564 7_656 106.76(4)
V2 Ca1 O3 7_655 7_656 23.81(3)
V1 Ca1 O3 1_554 7_656 85.80(3)
O1 Ca1 O3 6_556 7_656 115.50(3)
V2 Ca1 O3 4_546 7_656 80.38(3)
V2 Ca1 O3 5_566 7_656 156.70(3)
V1 Ca1 O3 6_557 7_656 102.63(3)
V2 Ca1 O3 . 7_656 107.99(3)
V2 Ca1 O3 8_565 7_656 25.79(3)
V2 Ca1 O3 8_564 7_656 58.03(3)
V2 Ca1 O3 1_554 7_656 130.31(3)
O2 Ca1 O3 . 7_656 124.44(5)
O2 Ca1 O3 8_565 7_656 38.42(4)
O3 Ca1 O3 3_455 7_656 94.56(4)
O3 Ca1 O3 6_556 7_656 129.29(4)
O3 Ca1 O3 1_556 7_656 83.13(3)
O3 Ca1 O3 8_566 7_656 49.34(4)
O2 Ca1 O3 8_564 7_656 65.09(4)
O2 Ca1 O3 1_554 7_656 149.52(4)
O2 Ca1 O3 2_564 7_656 88.72(5)
O2 Ca1 O3 7_655 7_656 39.71(4)
O4 Ca1 O3 3_455 7_656 103.71(4)
O4 Ca1 O3 6_556 7_656 139.38(4)
V1 Ca1 O3 6_556 7_656 120.47(3)
O4 Ca1 O3 8_564 7_656 80.19(4)
O4 Ca1 O3 1_554 7_656 110.11(4)
O3 Ca1 O3 2_565 7_656 116.71(5)
O2 Ca1 O4 4_546 7_655 60.39(6)
O2 Ca1 O4 5_566 7_655 153.32(6)
O4 Ca1 O4 . 7_655 111.59(4)
O4 Ca1 O4 8_565 7_655 54.14(4)
O3 Ca1 O4 8_565 7_655 25.81(5)
O3 Ca1 O4 . 7_655 92.32(6)
O1 Ca1 O4 6_557 7_655 119.55(3)
V1 Ca1 O4 . 7_655 87.17(3)
V2 Ca1 O4 2_564 7_655 106.49(4)
V2 Ca1 O4 7_655 7_655 23.48(3)
V1 Ca1 O4 1_554 7_655 59.85(3)
O1 Ca1 O4 6_556 7_655 85.17(4)
V2 Ca1 O4 4_546 7_655 75.92(3)
V2 Ca1 O4 5_566 7_655 147.18(3)
V1 Ca1 O4 6_557 7_655 121.80(3)
V2 Ca1 O4 . 7_655 132.46(4)
V2 Ca1 O4 8_565 7_655 57.85(3)
V2 Ca1 O4 8_564 7_655 25.73(3)
V2 Ca1 O4 1_554 7_655 105.87(3)
O2 Ca1 O4 . 7_655 153.95(5)
O2 Ca1 O4 8_565 7_655 63.37(4)
O3 Ca1 O4 3_455 7_655 101.03(4)
O3 Ca1 O4 6_556 7_655 138.08(4)
O3 Ca1 O4 1_556 7_655 112.55(4)
O3 Ca1 O4 8_566 7_655 81.52(4)
O2 Ca1 O4 8_564 7_655 38.31(4)
O2 Ca1 O4 1_554 7_655 119.73(4)
O2 Ca1 O4 2_564 7_655 88.20(5)
O2 Ca1 O4 7_655 7_655 39.01(4)
O4 Ca1 O4 3_455 7_655 89.42(4)
O4 Ca1 O4 6_556 7_655 120.72(4)
V1 Ca1 O4 6_556 7_655 95.66(3)
O4 Ca1 O4 8_564 7_655 48.33(4)
O4 Ca1 O4 1_554 7_655 81.28(3)
O3 Ca1 O4 2_565 7_655 127.13(4)
O3 Ca1 O4 7_656 7_655 32.51(3)
O2 Ca1 O4 4_546 2_564 153.32(6)
O2 Ca1 O4 5_566 2_564 60.39(6)
O4 Ca1 O4 . 2_564 54.14(4)
O4 Ca1 O4 8_565 2_564 111.59(4)
O3 Ca1 O4 8_565 2_564 92.32(6)
O3 Ca1 O4 . 2_564 25.81(5)
O1 Ca1 O4 6_557 2_564 119.55(3)
V1 Ca1 O4 . 2_564 87.17(3)
V2 Ca1 O4 2_564 2_564 23.48(3)
V2 Ca1 O4 7_655 2_564 106.49(4)
V1 Ca1 O4 1_554 2_564 59.85(3)
O1 Ca1 O4 6_556 2_564 85.17(4)
V2 Ca1 O4 4_546 2_564 147.18(3)
V2 Ca1 O4 5_566 2_564 75.92(3)
V1 Ca1 O4 6_557 2_564 121.80(3)
V2 Ca1 O4 . 2_564 57.85(3)
V2 Ca1 O4 8_565 2_564 132.46(4)
V2 Ca1 O4 8_564 2_564 105.87(3)
V2 Ca1 O4 1_554 2_564 25.73(3)
O2 Ca1 O4 . 2_564 63.37(4)
O2 Ca1 O4 8_565 2_564 153.95(5)
O3 Ca1 O4 3_455 2_564 138.08(4)
O3 Ca1 O4 6_556 2_564 101.03(4)
O3 Ca1 O4 1_556 2_564 81.52(4)
O3 Ca1 O4 8_566 2_564 112.55(4)
O2 Ca1 O4 8_564 2_564 119.73(4)
O2 Ca1 O4 1_554 2_564 38.31(4)
O2 Ca1 O4 2_564 2_564 39.01(4)
O2 Ca1 O4 7_655 2_564 88.20(5)
O4 Ca1 O4 3_455 2_564 120.72(4)
O4 Ca1 O4 6_556 2_564 89.42(4)
V1 Ca1 O4 6_556 2_564 95.66(3)
O4 Ca1 O4 8_564 2_564 81.28(3)
O4 Ca1 O4 1_554 2_564 48.33(4)
O3 Ca1 O4 2_565 2_564 32.51(3)
O3 Ca1 O4 7_656 2_564 127.13(4)
O4 Ca1 O4 7_655 2_564 116.38(5)
O2 Ca1 O1 4_546 1_554 111.86(6)
O2 Ca1 O1 5_566 1_554 111.86(6)
O4 Ca1 O1 . 1_554 78.78(6)
O4 Ca1 O1 8_565 1_554 78.78(6)
O3 Ca1 O1 8_565 1_554 35.11(5)
O3 Ca1 O1 . 1_554 35.11(5)
O1 Ca1 O1 6_557 1_554 160.19(8)
V1 Ca1 O1 . 1_554 85.48(5)
V2 Ca1 O1 2_564 1_554 53.48(3)
V2 Ca1 O1 7_655 1_554 53.48(3)
V1 Ca1 O1 1_554 1_554 16.80(4)
O1 Ca1 O1 6_556 1_554 79.95(4)
V2 Ca1 O1 4_546 1_554 123.95(3)
V2 Ca1 O1 5_566 1_554 123.95(3)
V1 Ca1 O1 6_557 1_554 179.81(4)
V2 Ca1 O1 . 1_554 98.40(3)
V2 Ca1 O1 8_565 1_554 98.40(3)
V2 Ca1 O1 8_564 1_554 53.04(2)
V2 Ca1 O1 1_554 1_554 53.04(2)
O2 Ca1 O1 . 1_554 115.69(4)
O2 Ca1 O1 8_565 1_554 115.69(4)
O3 Ca1 O1 3_455 1_554 151.92(4)
O3 Ca1 O1 6_556 1_554 151.92(4)
O3 Ca1 O1 1_556 1_554 103.75(5)
O3 Ca1 O1 8_566 1_554 103.75(5)
O2 Ca1 O1 8_564 1_554 73.57(4)
O2 Ca1 O1 1_554 1_554 73.57(4)
O2 Ca1 O1 2_564 1_554 40.56(4)
O2 Ca1 O1 7_655 1_554 40.56(4)
O4 Ca1 O1 3_455 1_554 117.55(5)
O4 Ca1 O1 6_556 1_554 117.55(5)
V1 Ca1 O1 6_556 1_554 99.92(5)
O4 Ca1 O1 8_564 1_554 38.48(4)
O4 Ca1 O1 1_554 1_554 38.48(4)
O3 Ca1 O1 2_565 1_554 77.28(3)
O3 Ca1 O1 7_656 1_554 77.28(3)
O4 Ca1 O1 7_655 1_554 58.20(3)
O4 Ca1 O1 2_564 1_554 58.20(3)
O2 Ca1 O1 4_546 . 122.72(6)
O2 Ca1 O1 5_566 . 122.72(6)
O4 Ca1 O1 . . 34.59(5)
O4 Ca1 O1 8_565 . 34.59(5)
O3 Ca1 O1 8_565 . 82.73(6)
O3 Ca1 O1 . . 82.73(6)
O1 Ca1 O1 6_557 . 89.75(5)
V1 Ca1 O1 . . 15.04(4)
V2 Ca1 O1 2_564 . 55.95(3)
V2 Ca1 O1 7_655 . 55.95(3)
V1 Ca1 O1 1_554 . 87.24(5)
O1 Ca1 O1 6_556 . 150.39(7)
V2 Ca1 O1 4_546 . 133.39(2)
V2 Ca1 O1 5_566 . 133.39(3)
V1 Ca1 O1 6_557 . 109.36(5)
V2 Ca1 O1 . . 53.13(2)
V2 Ca1 O1 8_565 . 53.13(2)
V2 Ca1 O1 8_564 . 100.19(3)
V2 Ca1 O1 1_554 . 100.19(3)
O2 Ca1 O1 . . 74.96(4)
O2 Ca1 O1 8_565 . 74.96(4)
O3 Ca1 O1 3_455 . 128.02(5)
O3 Ca1 O1 6_556 . 128.02(5)
O3 Ca1 O1 1_556 . 38.09(4)
O3 Ca1 O1 8_566 . 38.09(4)
O2 Ca1 O1 8_564 . 117.68(4)
O2 Ca1 O1 1_554 . 117.68(4)
O2 Ca1 O1 2_564 . 45.05(4)
O2 Ca1 O1 7_655 . 45.05(4)
O4 Ca1 O1 3_455 . 159.84(3)
O4 Ca1 O1 6_556 . 159.84(3)
V1 Ca1 O1 6_556 . 170.37(4)
O4 Ca1 O1 8_564 . 104.52(5)
O4 Ca1 O1 1_554 . 104.52(5)
O3 Ca1 O1 2_565 . 58.50(3)
O3 Ca1 O1 7_656 . 58.50(3)
O4 Ca1 O1 7_655 . 79.40(3)
O4 Ca1 O1 2_564 . 79.40(3)
O1 Ca1 O1 1_554 . 70.44(5)
O1 V1 O3 . 1_556 109.23(9)
O1 V1 O3 . 8_566 109.23(9)
O3 V1 O3 1_556 8_566 86.69(12)
O1 V1 O4 . 8_565 111.32(9)
O3 V1 O4 1_556 8_565 139.45(9)
O3 V1 O4 8_566 8_565 79.90(8)
O1 V1 O4 . . 111.32(9)
O3 V1 O4 1_556 . 79.90(8)
O3 V1 O4 8_566 . 139.45(9)
O4 V1 O4 8_565 . 85.88(12)
O1 V1 V2 . 8_565 110.644(18)
O3 V1 V2 1_556 8_565 121.59(7)
O3 V1 V2 8_566 8_565 40.46(6)
O4 V1 V2 8_565 8_565 40.25(6)
O4 V1 V2 . 8_565 120.77(7)
O1 V1 V2 . . 110.644(18)
O3 V1 V2 1_556 . 40.46(6)
O3 V1 V2 8_566 . 121.59(7)
O4 V1 V2 8_565 . 120.77(7)
O4 V1 V2 . . 40.25(6)
V2 V1 V2 8_565 . 138.71(4)
O1 V1 Ca1 . . 132.28(10)
O3 V1 Ca1 1_556 . 104.96(6)
O3 V1 Ca1 8_566 . 104.96(6)
O4 V1 Ca1 8_565 . 44.38(6)
O4 V1 Ca1 . . 44.38(6)
V2 V1 Ca1 8_565 . 76.442(17)
V2 V1 Ca1 . . 76.442(17)
O1 V1 Ca1 . 1_556 125.44(10)
O3 V1 Ca1 1_556 1_556 44.01(6)
O3 V1 Ca1 8_566 1_556 44.01(6)
O4 V1 Ca1 8_565 1_556 107.87(6)
O4 V1 Ca1 . 1_556 107.87(6)
V2 V1 Ca1 8_565 1_556 78.025(17)
V2 V1 Ca1 . 1_556 78.025(17)
Ca1 V1 Ca1 . 1_556 102.28(4)
O1 V1 Ca1 . 6_657 31.95(10)
O3 V1 Ca1 1_556 6_657 86.35(6)
O3 V1 Ca1 8_566 6_657 86.35(6)
O4 V1 Ca1 8_565 6_657 130.15(6)
O4 V1 Ca1 . 6_657 130.15(6)
V2 V1 Ca1 8_565 6_657 107.287(17)
V2 V1 Ca1 . 6_657 107.287(17)
Ca1 V1 Ca1 . 6_657 164.23(3)
Ca1 V1 Ca1 1_556 6_657 93.49(3)
O1 V1 Ca1 . 6_656 48.32(10)
O3 V1 Ca1 1_556 6_656 134.69(6)
O3 V1 Ca1 8_566 6_656 134.69(6)
O4 V1 Ca1 8_565 6_656 76.54(6)
O4 V1 Ca1 . 6_656 76.54(6)
V2 V1 Ca1 8_565 6_656 103.723(17)
V2 V1 Ca1 . 6_656 103.723(17)
Ca1 V1 Ca1 . 6_656 83.96(3)
Ca1 V1 Ca1 1_556 6_656 173.76(3)
Ca1 V1 Ca1 6_657 6_656 80.27(3)
O1 V1 Ca1 . 2_565 75.643(13)
O3 V1 Ca1 1_556 2_565 54.58(6)
O3 V1 Ca1 8_566 2_565 138.61(6)
O4 V1 Ca1 8_565 2_565 138.29(6)
O4 V1 Ca1 . 2_565 55.02(6)
V2 V1 Ca1 8_565 2_565 173.71(2)
V2 V1 Ca1 . 2_565 35.01(2)
Ca1 V1 Ca1 . 2_565 99.362(14)
Ca1 V1 Ca1 1_556 2_565 98.532(14)
Ca1 V1 Ca1 6_657 2_565 78.028(13)
Ca1 V1 Ca1 6_656 2_565 80.266(12)
O2 V2 O4 . . 112.28(10)
O2 V2 O4 . 2_565 108.90(10)
O4 V2 O4 . 2_565 138.76(5)
O2 V2 O3 . 2_565 106.18(10)
O4 V2 O3 . 2_565 81.35(9)
O4 V2 O3 2_565 2_565 89.57(9)
O2 V2 O3 . 1_556 114.56(10)
O4 V2 O3 . 1_556 80.01(8)
O4 V2 O3 2_565 1_556 81.17(9)
O3 V2 O3 2_565 1_556 139.07(4)
O2 V2 V2 . 2_565 120.50(7)
O4 V2 V2 . 2_565 111.56(6)
O4 V2 V2 2_565 2_565 40.54(6)
O3 V2 V2 2_565 2_565 118.45(7)
O3 V2 V2 1_556 2_565 40.66(6)
O2 V2 V2 . 2_564 114.34(7)
O4 V2 V2 . 2_564 40.57(6)
O4 V2 V2 2_565 2_564 120.49(7)
O3 V2 V2 2_565 2_564 40.81(6)
O3 V2 V2 1_556 2_564 113.34(6)
V2 V2 V2 2_565 2_564 125.15(4)
O2 V2 V1 . . 127.50(10)
O4 V2 V1 . . 40.53(6)
O4 V2 V1 2_565 . 108.81(6)
O3 V2 V1 2_565 . 109.26(6)
O3 V2 V1 1_556 . 40.29(6)
V2 V2 V1 2_565 . 72.53(2)
V2 V2 V1 2_564 . 74.09(3)
O2 V2 Ca1 . 2_565 118.17(10)
O4 V2 Ca1 . 2_565 113.33(6)
O4 V2 Ca1 2_565 2_565 44.27(6)
O3 V2 Ca1 2_565 2_565 45.46(6)
O3 V2 Ca1 1_556 2_565 112.53(6)
V2 V2 Ca1 2_565 2_565 76.61(3)
V2 V2 Ca1 2_564 2_565 79.19(3)
V1 V2 Ca1 . 2_565 114.32(3)
O2 V2 Ca1 . 5_566 23.26(9)
O4 V2 Ca1 . 5_566 123.87(6)
O4 V2 Ca1 2_565 5_566 95.54(6)
O3 V2 Ca1 2_565 5_566 87.49(6)
O3 V2 Ca1 1_556 5_566 132.87(6)
V2 V2 Ca1 2_565 5_566 121.90(3)
V2 V2 Ca1 2_564 5_566 108.65(3)
V1 V2 Ca1 . 5_566 150.06(3)
Ca1 V2 Ca1 2_565 5_566 95.21(2)
O2 V2 Ca1 . . 84.87(9)
O4 V2 Ca1 . . 27.80(6)
O4 V2 Ca1 2_565 . 164.57(6)
O3 V2 Ca1 2_565 . 93.24(6)
O3 V2 Ca1 1_556 . 86.82(6)
V2 V2 Ca1 2_565 . 126.50(3)
V2 V2 Ca1 2_564 . 56.13(2)
V1 V2 Ca1 . . 56.01(2)
Ca1 V2 Ca1 2_565 . 135.30(2)
Ca1 V2 Ca1 5_566 . 99.73(2)
O2 V2 Ca1 . 1_556 89.03(9)
O4 V2 Ca1 . 1_556 88.13(6)
O4 V2 Ca1 2_565 1_556 90.40(6)
O3 V2 Ca1 2_565 1_556 163.91(6)
O3 V2 Ca1 1_556 1_556 25.57(6)
V2 V2 Ca1 2_565 1_556 54.64(2)
V2 V2 Ca1 2_564 1_556 127.96(3)
V1 V2 Ca1 . 1_556 55.73(2)
Ca1 V2 Ca1 2_565 1_556 131.23(2)
Ca1 V2 Ca1 5_566 1_556 108.52(2)
Ca1 V2 Ca1 . 1_556 82.73(2)
V1 O1 Ca1 . 6_657 128.44(15)
V1 O1 Ca1 . 6_656 111.70(13)
Ca1 O1 Ca1 6_657 6_656 119.86(11)
V1 O1 Ca1 . 1_556 37.76(8)
Ca1 O1 Ca1 6_657 1_556 90.67(8)
Ca1 O1 Ca1 6_656 1_556 149.47(9)
V1 O1 Ca1 . . 32.68(8)
Ca1 O1 Ca1 6_657 . 161.12(10)
Ca1 O1 Ca1 6_656 . 79.02(6)
Ca1 O1 Ca1 1_556 . 70.44(5)
V2 O2 Ca1 . 5_566 141.03(14)
V2 O2 Ca1 . . 72.30(9)
Ca1 O2 Ca1 5_566 . 128.23(7)
V2 O2 Ca1 . 1_556 69.23(8)
Ca1 O2 Ca1 5_566 1_556 140.52(7)
Ca1 O2 Ca1 . 1_556 77.31(5)
V2 O2 Ca1 . 2_565 42.89(7)
Ca1 O2 Ca1 5_566 2_565 98.52(8)
Ca1 O2 Ca1 . 2_565 105.72(5)
Ca1 O2 Ca1 1_556 2_565 102.13(5)
V1 O3 V2 1_554 2_564 128.39(11)
V1 O3 V2 1_554 1_554 99.25(9)
V2 O3 V2 2_564 1_554 98.53(9)
V1 O3 Ca1 1_554 . 101.92(9)
V2 O3 Ca1 2_564 . 99.44(8)
V2 O3 Ca1 1_554 . 133.99(10)
V1 O3 Ca1 1_554 6_656 65.42(6)
V2 O3 Ca1 2_564 6_656 64.24(5)
V2 O3 Ca1 1_554 6_656 123.08(8)
Ca1 O3 Ca1 . 6_656 102.87(6)
V1 O3 Ca1 1_554 1_554 48.95(5)
V2 O3 Ca1 2_564 1_554 160.88(9)
V2 O3 Ca1 1_554 1_554 66.05(5)
Ca1 O3 Ca1 . 1_554 99.51(7)
Ca1 O3 Ca1 6_656 1_554 113.57(5)
V1 O3 Ca1 1_554 2_564 104.64(7)
V2 O3 Ca1 2_564 2_564 60.97(6)
V2 O3 Ca1 1_554 2_564 43.66(5)
Ca1 O3 Ca1 . 2_564 153.25(7)
Ca1 O3 Ca1 6_656 2_564 85.44(4)
Ca1 O3 Ca1 1_554 2_564 100.26(4)
V2 O4 V2 . 2_564 98.88(9)
V2 O4 V1 . . 99.23(9)
V2 O4 V1 2_564 . 132.46(11)
V2 O4 Ca1 . . 129.74(10)
V2 O4 Ca1 2_564 . 100.84(8)
V1 O4 Ca1 . . 100.44(9)
V2 O4 Ca1 . 6_656 132.15(8)
V2 O4 Ca1 2_564 6_656 58.00(5)
V1 O4 Ca1 . 6_656 77.51(6)
Ca1 O4 Ca1 . 6_656 97.21(6)
V2 O4 Ca1 . 1_556 65.73(5)
V2 O4 Ca1 2_564 1_556 161.85(8)
V1 O4 Ca1 . 1_556 47.17(5)
Ca1 O4 Ca1 . 1_556 96.66(6)
Ca1 O4 Ca1 6_656 1_556 124.52(5)
V2 O4 Ca1 . 2_565 43.20(5)
V2 O4 Ca1 2_564 2_565 63.87(6)
V1 O4 Ca1 . 2_565 104.03(7)
Ca1 O4 Ca1 . 2_565 155.39(7)
Ca1 O4 Ca1 6_656 2_565 90.58(4)
Ca1 O4 Ca1 1_556 2_565 98.03(4)
V2 O4 Ca1 . 5_566 37.49(4)
V2 O4 Ca1 2_564 5_566 90.42(7)
V1 O4 Ca1 . 5_566 128.35(7)
Ca1 O4 Ca1 . 5_566 96.65(6)
Ca1 O4 Ca1 6_656 5_566 147.38(5)
Ca1 O4 Ca1 1_556 5_566 82.77(3)
Ca1 O4 Ca1 2_565 5_566 65.90(3)

loop_
_geom_bond_atom_site_label_1
_geom_bond_atom_site_label_2
_geom_bond_site_symmetry_2
_geom_bond_distance
Ca1 O2 4_546 2.344(3)
Ca1 O2 5_566 2.344(3)
Ca1 O4 . 2.393(2)
Ca1 O4 8_565 2.393(2)
Ca1 O3 8_565 2.433(2)
Ca1 O3 . 2.433(2)
Ca1 O1 6_557 2.549(3)
Ca1 V1 . 3.3653(12)
Ca1 V2 2_564 3.3676(11)
Ca1 V2 7_655 3.3676(11)
Ca1 V1 1_554 3.4268(13)
Ca1 O1 6_556 3.536(3)
Ca1 V2 4_546 3.7326(11)
Ca1 V2 5_566 3.7326(11)
Ca1 V1 6_557 3.7732(14)
Ca1 V2 . 3.9457(10)
Ca1 V2 8_565 3.9457(10)
Ca1 V2 8_564 4.0562(10)
Ca1 V2 1_554 4.0562(10)
Ca1 O2 . 4.125(3)
Ca1 O2 8_565 4.125(3)
Ca1 O3 3_455 4.141(2)
Ca1 O3 6_556 4.141(2)
Ca1 O3 1_556 4.311(2)
Ca1 O3 8_566 4.311(2)
Ca1 O2 8_564 4.337(3)
Ca1 O2 1_554 4.337(3)
Ca1 O2 2_564 4.362(3)
Ca1 O2 7_655 4.362(3)
Ca1 O4 3_455 4.381(2)
Ca1 O4 6_556 4.381(2)
Ca1 V1 6_556 4.3981(14)
Ca1 O4 8_564 4.447(2)
Ca1 O4 1_554 4.447(2)
Ca1 O3 2_565 4.505(2)
Ca1 O3 7_656 4.505(2)
Ca1 O4 7_655 4.518(2)
Ca1 O4 2_564 4.518(2)
Ca1 O1 1_554 4.559(3)
Ca1 O1 . 4.611(3)
V1 O1 . 1.617(3)
V1 O3 1_556 1.962(2)
V1 O3 8_566 1.962(2)
V1 O4 8_565 1.972(2)
V1 O4 . 1.972(2)
V1 V2 8_565 2.9948(9)
V1 V2 . 2.9948(9)
V1 Ca1 1_556 3.4268(13)
V1 Ca1 6_657 3.7732(14)
V1 Ca1 6_656 4.3981(14)
V1 Ca1 2_565 5.3494(12)
V2 O2 . 1.607(2)
V2 O4 . 1.960(2)
V2 O4 2_565 1.961(2)
V2 O3 2_565 1.963(2)
V2 O3 1_556 1.969(2)
V2 V2 2_565 2.9793(9)
V2 V2 2_564 2.9793(9)
V2 Ca1 2_565 3.3676(11)
V2 Ca1 5_566 3.7326(11)
V2 Ca1 1_556 4.0562(10)
O1 Ca1 6_657 2.549(3)
O1 Ca1 6_656 3.536(3)
O1 Ca1 1_556 4.559(3)
O2 Ca1 5_566 2.344(3)
O2 Ca1 1_556 4.337(3)
O2 Ca1 2_565 4.362(3)
O3 V1 1_554 1.962(2)
O3 V2 2_564 1.963(2)
O3 V2 1_554 1.969(2)
O3 Ca1 6_656 4.141(2)
O3 Ca1 1_554 4.311(2)
O3 Ca1 2_564 4.505(2)
O4 V2 2_564 1.961(2)
O4 Ca1 6_656 4.381(2)
O4 Ca1 1_556 4.447(2)
O4 Ca1 2_565 4.518(2)
O4 Ca1 5_566 5.092(2)
